data_1526208
loop_
_publ_author_name
'Paiva-Santos, C.O.'
'Mazon, T.'
'Zaghete, M.A.'
'Campos, A.L.'
'Varela, J.A.'
'Foschini, C.R.'

_publ_section_title
;
 Crystal structure of Ba Bi2 Ta2 O9
;
_journal_name_full 'Powder Diffraction'
_journal_page_first 134
_journal_page_last 138
_journal_volume 15
_journal_year 2000
_chemical_formula_sum 'Ba1.08 Bi1.92 O9 Ta2'
_chemical_name_systematic '(Bi1.63 Ba0.37) (Ba0.71 Bi0.29) (Ta2 O9)'
_space_group_IT_number 139
_symmetry_space_group_name_Hall '-I 4 2'
_symmetry_space_group_name_H-M 'I 4/m m m'
_cell_angle_alpha 90
_cell_angle_beta 90
_cell_angle_gamma 90
_cell_formula_units_Z 2
_cell_length_a 3.9325
_cell_length_b 3.9325
_cell_length_c 25.5069
_cell_volume 394.453
_citation_journal_id_ASTM PODIE2
_cod_data_source_file Paiva-Santos_PODIE2_2000_453.cif
_cod_data_source_block Ba1.08Bi1.92O9Ta2
_cod_original_cell_volume 394.4529
_cod_database_code 1526208

loop_
_symmetry_equiv_pos_as_xyz
x,y,z
-y,x,z
-x,-y,z
y,-x,z
x,-y,-z
y,x,-z
-x,y,-z
-y,-x,-z
-x,-y,-z
y,-x,-z
x,y,-z
-y,x,-z
-x,y,z
-y,-x,z
x,-y,z
y,x,z
x+1/2,y+1/2,z+1/2
-y+1/2,x+1/2,z+1/2
-x+1/2,-y+1/2,z+1/2
y+1/2,-x+1/2,z+1/2
x+1/2,-y+1/2,-z+1/2
y+1/2,x+1/2,-z+1/2
-x+1/2,y+1/2,-z+1/2
-y+1/2,-x+1/2,-z+1/2
-x+1/2,-y+1/2,-z+1/2
y+1/2,-x+1/2,-z+1/2
x+1/2,y+1/2,-z+1/2
-y+1/2,x+1/2,-z+1/2
-x+1/2,y+1/2,z+1/2
-y+1/2,-x+1/2,z+1/2
x+1/2,-y+1/2,z+1/2
y+1/2,x+1/2,z+1/2

loop_
_atom_site_label
_atom_site_type_symbol
_atom_site_fract_x
_atom_site_fract_y
_atom_site_fract_z
_atom_site_occupancy
_atom_site_U_iso_or_equiv
Bi1 Bi+3 0.5 0.5 0.20141 0.814 0.0
Bi2 Bi+3 0.5 0.5 0 0.295 0.0
Ba2 Ba+2 0.5 0.5 0 0.705 0.0
O2 O-2 0.5 0.5 0.5 1 0.0
O1 O-2 0 0.5 0.25 1 0.0
Ba1 Ba+2 0.5 0.5 0.20141 0.186 0.0
O3 O-2 0 0 0.148 1 0.0
Ta1 Ta+5 0 0 0.0881 1 0.0
O4 O-2 0 0.5 0.0789 1 0.0
